data_1574201
loop_
_publ_author_name
'Zhou, Zhengzheng'
'Joshi, Vikram Chandrashekhar'
'Guo, Yiwang'
'Xiang, Tianyi'
'Wang, Zijian'
'Sun, Changquan Calvin'

_publ_section_title
;
 How elastically flexible can molecular crystals be? - a new record.
;
_journal_issue 14
_journal_name_full 'Chemical science'
_journal_page_first 5797
_journal_page_last 5802
_journal_paper_doi 10.1039/d5sc01260k
_journal_volume 16
_journal_year 2025
_chemical_formula_moiety 'C17 H14 F3 N3 O2 S'
_chemical_formula_sum 'C17 H14 F3 N3 O2 S'
_chemical_formula_weight 381.37
_chemical_name_common 'Celecoxib form I'
_chemical_name_systematic 4-[5-(4-methylphenyl)-3-(trifluoromethyl)pyrazol-1-yl]benzenesulfonamide
_space_group_crystal_system triclinic
_space_group_IT_number 2
_space_group_name_Hall '-P 1'
_space_group_name_H-M_alt 'P -1'
_atom_sites_solution_hydrogens mixed
_atom_sites_solution_primary direct
_audit_creation_method SHELXL-2018/3
_audit_update_record
;
2024-03-25 deposited with the CCDC.	2025-03-10 downloaded from the CCDC.
;
_cell_angle_alpha 101.872(3)
_cell_angle_beta 93.300(4)
_cell_angle_gamma 97.149(4)
_cell_formula_units_Z 6
_cell_length_a 4.9533(10)
_cell_length_b 16.174(3)
_cell_length_c 32.778(6)
_cell_measurement_reflns_used 9910
_cell_measurement_temperature 130(2)
_cell_measurement_theta_max 25.46
_cell_measurement_theta_min 2.53
_cell_volume 2540.5(8)
_computing_cell_refinement 'Bruker SAINT'
_computing_data_collection 'Bruker APEX3'
_computing_data_reduction 'Bruker SAINT'
_computing_molecular_graphics 'SHELXLE, Huschle, C. B. et al. J. Apps. Cryst. 44, (2011), 1281-1284.'
_computing_publication_material 'SHELXLE, Huschle, C. B. et al. J. Apps. Cryst. 44, (2011), 1281-1284.'
_computing_structure_refinement 'SHELXT, Sheldrick, G.M. Acta Cryst. (2015) A71, 3-8'
_computing_structure_solution 'SHELXT, Sheldrick, G.M. Acta Cryst. (2015) A71, 3-8'
_diffrn_ambient_temperature 130(2)
_diffrn_measured_fraction_theta_full 0.999
_diffrn_measured_fraction_theta_max 0.999
_diffrn_measurement_device_type 'Bruker Photon-III CPAD'
_diffrn_measurement_method '\f and \w scans'
_diffrn_radiation_type MoK\a
_diffrn_radiation_wavelength 0.71073
_diffrn_reflns_av_R_equivalents 0.0591
_diffrn_reflns_av_unetI/netI 0.0481
_diffrn_reflns_Laue_measured_fraction_full 0.999
_diffrn_reflns_Laue_measured_fraction_max 0.999
_diffrn_reflns_limit_h_max 5
_diffrn_reflns_limit_h_min -5
_diffrn_reflns_limit_k_max 19
_diffrn_reflns_limit_k_min -19
_diffrn_reflns_limit_l_max 39
_diffrn_reflns_limit_l_min -37
_diffrn_reflns_number 46595
_diffrn_reflns_point_group_measured_fraction_full 0.999
_diffrn_reflns_point_group_measured_fraction_max 0.999
_diffrn_reflns_theta_full 25.242
_diffrn_reflns_theta_max 25.349
_diffrn_reflns_theta_min 1.912
_diffrn_source micro-focus
_exptl_absorpt_coefficient_mu 0.240
_exptl_absorpt_correction_T_max 0.7454
_exptl_absorpt_correction_T_min 0.6452
_exptl_absorpt_correction_type multi-scan
_exptl_absorpt_process_details 'SADABS, Krause, L. et al. J. Apple. Cryst. (2015), 48, 3-10'
_exptl_crystal_colour colorless
_exptl_crystal_density_diffrn 1.496
_exptl_crystal_description Needle
_exptl_crystal_F_000 1176
_exptl_crystal_recrystallization_method 'From the Melt'
_exptl_crystal_size_max 0.2
_exptl_crystal_size_mid 0.07
_exptl_crystal_size_min 0.01
_exptl_transmission_factor_max 0.7454
_exptl_transmission_factor_min 0.6452
_refine_diff_density_max 0.305
_refine_diff_density_min -0.343
_refine_diff_density_rms 0.053
_refine_ls_extinction_method none
_refine_ls_goodness_of_fit_ref 1.041
_refine_ls_hydrogen_treatment mixed
_refine_ls_matrix_type full
_refine_ls_number_parameters 727
_refine_ls_number_reflns 9243
_refine_ls_number_restraints 0
_refine_ls_restrained_S_all 1.041
_refine_ls_R_factor_all 0.0667
_refine_ls_R_factor_gt 0.0442
_refine_ls_shift/su_max 0.001
_refine_ls_shift/su_mean 0.000
_refine_ls_structure_factor_coef Fsqd
_refine_ls_weighting_details 'w=1/[\s^2^(Fo^2^)+(0.0315P)^2^+2.2328P] where P=(Fo^2^+2Fc^2^)/3'
_refine_ls_weighting_scheme calc
_refine_ls_wR_factor_gt 0.0932
_refine_ls_wR_factor_ref 0.1026
_reflns_Friedel_coverage 0.000
_reflns_number_gt 7024
_reflns_number_total 9243
_reflns_threshold_expression 'I > 2\s(I)'
_cod_data_source_file d5sc01260k3.cif
_cod_data_source_block 22169_c_a
_cod_depositor_comments
;
The following automatic conversions were performed:

data item '_atom_sites_solution_primary' value 'Direct' was changed
to 'direct' in accordance with the
/home/data/users/saulius/crontab/automatic-downloads/rss-feeds/RSC/lib/dictionaries/cif_core.dic
dictionary named 'cif_core.dic' version 2.4.2 last updated on
2011-04-26.

Automatic conversion script
Id: cif_fix_values 8170 2020-07-09 18:12:32Z antanas 

 Adding full bibliography for 1574201.cif.
;
_cod_original_cell_volume 2540.5(9)
_cod_database_code 1574201
_shelx_shelxl_version_number 2018/3
_shelx_space_group_comment
;
The symmetry employed for this shelxl refinement is uniquely defined
by the following loop, which should always be used as a source of
symmetry information in preference to the above space-group names.
They are only intended as comments.
;

loop_
_space_group_symop_operation_xyz
'x, y, z'
'-x, -y, -z'

loop_
_atom_site_label
_atom_site_type_symbol
_atom_site_fract_x
_atom_site_fract_y
_atom_site_fract_z
_atom_site_U_iso_or_equiv
_atom_site_adp_type
_atom_site_occupancy
_atom_site_site_symmetry_order
_atom_site_calc_flag
_atom_site_refinement_flags_posn
_atom_site_refinement_flags_adp
_atom_site_refinement_flags_occupancy
_atom_site_disorder_assembly
_atom_site_disorder_group
S1A S 0.41710(12) -0.03907(4) 0.56278(2) 0.02235(15) Uani 1 1 d . . . . .
F1A F -0.0645(4) 0.46768(12) 0.68636(5) 0.0562(5) Uani 1 1 d . . . . .
F2A F 0.3125(4) 0.54827(12) 0.68860(6) 0.0645(6) Uani 1 1 d . . . . .
F3A F -0.0330(5) 0.56385(12) 0.65003(6) 0.0706(7) Uani 1 1 d . . . . .
O1A O 0.3011(4) -0.07803(11) 0.52141(5) 0.0294(4) Uani 1 1 d . . . . .
O2A O 0.6961(3) -0.04376(11) 0.57465(6) 0.0291(4) Uani 1 1 d . . . . .
N1A N 0.2365(5) -0.08132(14) 0.59446(7) 0.0248(5) Uani 1 1 d . . . . .
N2A N 0.2911(4) 0.32999(13) 0.59252(6) 0.0245(5) Uani 1 1 d . . . . .
N3A N 0.2245(5) 0.36753(13) 0.63090(6) 0.0282(5) Uani 1 1 d . . . . .
C1A C 0.3834(5) 0.07113(15) 0.57150(7) 0.0205(5) Uani 1 1 d . . . . .
C2A C 0.5594(5) 0.12970(16) 0.60122(8) 0.0252(6) Uani 1 1 d . . . . .
H2A H 0.699458 0.111149 0.616694 0.030 Uiso 1 1 calc R U . . .
C3A C 0.5298(5) 0.21538(16) 0.60822(8) 0.0258(6) Uani 1 1 d . . . . .
H3A H 0.648681 0.256105 0.628556 0.031 Uiso 1 1 calc R U . . .
C4A C 0.3246(5) 0.24090(15) 0.58519(7) 0.0230(5) Uani 1 1 d . . . . .
C5A C 0.1490(5) 0.18307(16) 0.55545(8) 0.0265(6) Uani 1 1 d . . . . .
H5A H 0.009901 0.201850 0.539883 0.032 Uiso 1 1 calc R U . . .
C6A C 0.1781(5) 0.09701(16) 0.54856(8) 0.0268(6) Uani 1 1 d . . . . .
H6A H 0.058385 0.056331 0.528316 0.032 Uiso 1 1 calc R U . . .
C7A C 0.1789(6) 0.44473(17) 0.62649(8) 0.0332(7) Uani 1 1 d . . . . .
C8A C 0.2168(6) 0.45763(17) 0.58672(9) 0.0377(7) Uani 1 1 d . . . . .
H8A H 0.196615 0.507688 0.576597 0.045 Uiso 1 1 calc R U . . .
C9A C 0.2900(6) 0.38264(16) 0.56481(8) 0.0293(6) Uani 1 1 d . . . . .
C10A C 0.0996(7) 0.50572(18) 0.66283(9) 0.0416(8) Uani 1 1 d . . . . .
C11A C 0.3522(5) 0.36031(16) 0.52094(8) 0.0273(6) Uani 1 1 d . . . . .
C12A C 0.2319(9) 0.3969(3) 0.49193(10) 0.0692(13) Uani 1 1 d . . . . .
H12A H 0.111960 0.437403 0.500614 0.083 Uiso 1 1 calc R U . . .
C13A C 0.2808(8) 0.3764(3) 0.45019(11) 0.0739(13) Uani 1 1 d . . . . .
H13A H 0.194111 0.403337 0.430915 0.089 Uiso 1 1 calc R U . . .
C14A C 0.4493(7) 0.31864(19) 0.43601(9) 0.0427(8) Uani 1 1 d . . . . .
C15A C 0.5742(8) 0.2838(2) 0.46518(11) 0.0604(11) Uani 1 1 d . . . . .
H15A H 0.696495 0.244054 0.456426 0.072 Uiso 1 1 calc R U . . .
C16A C 0.5295(7) 0.3040(2) 0.50688(10) 0.0492(9) Uani 1 1 d . . . . .
H16A H 0.622687 0.278705 0.526218 0.059 Uiso 1 1 calc R U . . .
C17A C 0.4911(9) 0.2929(3) 0.39013(10) 0.0711(12) Uani 1 1 d . . . . .
H17A H 0.384627 0.237015 0.378275 0.107 Uiso 1 1 calc R U . . .
H17B H 0.685228 0.289774 0.386841 0.107 Uiso 1 1 calc R U . . .
H17C H 0.430709 0.335326 0.375474 0.107 Uiso 1 1 calc R U . . .
H1AA H 0.302(6) -0.0616(19) 0.6194(10) 0.040(9) Uiso 1 1 d . . . . .
H1AB H 0.059(7) -0.076(2) 0.5897(10) 0.055(10) Uiso 1 1 d . . . . .
S1B S 0.78165(12) 0.00930(4) 0.69309(2) 0.02168(14) Uani 1 1 d . . . . .
F1B F -0.0312(3) -0.07261(11) 0.92340(6) 0.0483(5) Uani 1 1 d . . . . .
F2B F 0.3098(4) -0.13636(11) 0.93286(6) 0.0540(5) Uani 1 1 d . . . . .
F3B F 0.2274(4) -0.03193(12) 0.98012(5) 0.0548(5) Uani 1 1 d . . . . .
O1B O 0.5196(3) 0.02269(11) 0.67619(5) 0.0276(4) Uani 1 1 d . . . . .
O2B O 0.8772(4) -0.07072(10) 0.67925(5) 0.0288(4) Uani 1 1 d . . . . .
N1B N 1.0008(5) 0.08204(14) 0.68250(7) 0.0241(5) Uani 1 1 d . . . . .
N2B N 0.6075(4) 0.04902(13) 0.87314(6) 0.0257(5) Uani 1 1 d . . . . .
N3B N 0.4584(4) -0.02229(13) 0.88072(7) 0.0285(5) Uani 1 1 d . . . . .
C1B C 0.7604(5) 0.02673(15) 0.74779(7) 0.0220(5) Uani 1 1 d . . . . .
C2B C 0.6181(5) 0.09134(16) 0.76688(8) 0.0253(6) Uani 1 1 d . . . . .
H2B H 0.551314 0.128876 0.751162 0.030 Uiso 1 1 calc R U . . .
C3B C 0.5749(5) 0.10051(16) 0.80858(8) 0.0269(6) Uani 1 1 d . . . . .
H3B H 0.477524 0.144168 0.821823 0.032 Uiso 1 1 calc R U . . .
C4B C 0.6750(5) 0.04536(16) 0.83105(8) 0.0254(6) Uani 1 1 d . . . . .
C5B C 0.8264(5) -0.01683(16) 0.81279(8) 0.0281(6) Uani 1 1 d . . . . .
H5B H 0.900788 -0.052359 0.828957 0.034 Uiso 1 1 calc R U . . .
C6B C 0.8681(5) -0.02660(16) 0.77075(8) 0.0266(6) Uani 1 1 d . . . . .
H6B H 0.969347 -0.069387 0.757729 0.032 Uiso 1 1 calc R U . . .
C7B C 0.4012(5) 0.00186(16) 0.92020(8) 0.0262(6) Uani 1 1 d . . . . .
C8B C 0.5078(5) 0.08611(16) 0.93796(8) 0.0294(6) Uani 1 1 d . . . . .
H8B H 0.491835 0.116575 0.965566 0.035 Uiso 1 1 calc R U . . .
C9B C 0.6415(5) 0.11606(16) 0.90708(8) 0.0266(6) Uani 1 1 d . . . . .
C10B C 0.2293(6) -0.05935(17) 0.93919(8) 0.0302(6) Uani 1 1 d . . . . .
C11B C 0.7948(5) 0.20050(16) 0.90923(8) 0.0261(6) Uani 1 1 d . . . . .
C12B C 0.7271(6) 0.26912(17) 0.93819(8) 0.0335(7) Uani 1 1 d . . . . .
H12B H 0.579665 0.260171 0.954797 0.040 Uiso 1 1 calc R U . . .
C13B C 0.8709(6) 0.35016(18) 0.94318(9) 0.0375(7) Uani 1 1 d . . . . .
H13B H 0.822524 0.395682 0.963461 0.045 Uiso 1 1 calc R U . . .
C14B C 1.0835(6) 0.36578(17) 0.91912(9) 0.0328(6) Uani 1 1 d . . . . .
C15B C 1.1489(6) 0.29787(19) 0.88990(9) 0.0381(7) Uani 1 1 d . . . . .
H15B H 1.292165 0.307548 0.872667 0.046 Uiso 1 1 calc R U . . .
C16B C 1.0106(5) 0.21645(18) 0.88526(9) 0.0326(6) Uani 1 1 d . . . . .
H16B H 1.063285 0.170858 0.865492 0.039 Uiso 1 1 calc R U . . .
C17B C 1.2386(7) 0.45468(19) 0.92571(11) 0.0484(8) Uani 1 1 d . . . . .
H17D H 1.352376 0.458196 0.902462 0.073 Uiso 1 1 calc R U . . .
H17E H 1.355101 0.467442 0.952046 0.073 Uiso 1 1 calc R U . . .
H17F H 1.109118 0.496074 0.926885 0.073 Uiso 1 1 calc R U . . .
H1BB H 1.174(8) 0.073(2) 0.6859(11) 0.073 Uiso 1 1 d . U . . .
H1BA H 0.970(8) 0.132(2) 0.6921(11) 0.073 Uiso 1 1 d . U . . .
S1C S 1.15541(13) 0.29873(4) 0.74432(2) 0.02283(15) Uani 1 1 d . . . . .
F1C F 0.6436(4) 0.62543(10) 0.97658(5) 0.0430(4) Uani 1 1 d . . . . .
F2C F 0.3127(3) 0.67981(12) 0.95279(5) 0.0472(5) Uani 1 1 d . . . . .
F3C F 0.6891(4) 0.75946(10) 0.97713(5) 0.0485(5) Uani 1 1 d . . . . .
O1C O 0.9039(3) 0.26296(11) 0.71850(5) 0.0280(4) Uani 1 1 d . . . . .
O2C O 1.2724(4) 0.24588(11) 0.76859(5) 0.0290(4) Uani 1 1 d . . . . .
N1C N 1.3758(5) 0.33050(15) 0.71537(7) 0.0269(5) Uani 1 1 d . . . . .
N2C N 0.8406(4) 0.60086(12) 0.85800(6) 0.0234(5) Uani 1 1 d . . . . .
N3C N 0.7488(4) 0.59070(13) 0.89528(6) 0.0266(5) Uani 1 1 d . . . . .
C1C C 1.0816(5) 0.39034(15) 0.77890(7) 0.0211(5) Uani 1 1 d . . . . .
C2C C 0.8756(5) 0.37813(16) 0.80517(7) 0.0247(6) Uani 1 1 d . . . . .
H2C H 0.788480 0.322317 0.805034 0.030 Uiso 1 1 calc R U . . .
C3C C 0.7998(5) 0.44822(15) 0.83142(8) 0.0252(6) Uani 1 1 d . . . . .
H3C H 0.657864 0.440814 0.849181 0.030 Uiso 1 1 calc R U . . .
C4C C 0.9308(5) 0.52949(15) 0.83185(7) 0.0226(5) Uani 1 1 d . . . . .
C5C C 1.1449(5) 0.54087(16) 0.80724(8) 0.0256(6) Uani 1 1 d . . . . .
H5C H 1.240847 0.596251 0.808863 0.031 Uiso 1 1 calc R U . . .
C6C C 1.2183(5) 0.47092(15) 0.78023(8) 0.0248(6) Uani 1 1 d . . . . .
H6C H 1.361830 0.478325 0.762729 0.030 Uiso 1 1 calc R U . . .
C7C C 0.6874(5) 0.66700(16) 0.91246(8) 0.0257(6) Uani 1 1 d . . . . .
C8C C 0.7348(5) 0.72614(16) 0.88702(8) 0.0271(6) Uani 1 1 d . . . . .
H8C H 0.704934 0.784138 0.892815 0.033 Uiso 1 1 calc R U . . .
C9C C 0.8335(5) 0.68243(15) 0.85200(8) 0.0249(6) Uani 1 1 d . . . . .
C10C C 0.5835(6) 0.68213(17) 0.95454(8) 0.0312(6) Uani 1 1 d . . . . .
C11C C 0.9249(5) 0.71213(15) 0.81468(8) 0.0246(6) Uani 1 1 d . . . . .
C12C C 1.1430(5) 0.77722(16) 0.81944(8) 0.0282(6) Uani 1 1 d . . . . .
H12C H 1.223298 0.804595 0.846652 0.034 Uiso 1 1 calc R U . . .
C13C C 1.2435(6) 0.80232(17) 0.78478(9) 0.0329(6) Uani 1 1 d . . . . .
H13C H 1.393797 0.846606 0.788539 0.040 Uiso 1 1 calc R U . . .
C14C C 1.1298(6) 0.76423(16) 0.74453(8) 0.0302(6) Uani 1 1 d . . . . .
C15C C 0.9053(6) 0.70142(17) 0.74022(8) 0.0308(6) Uani 1 1 d . . . . .
H15C H 0.819715 0.676001 0.713091 0.037 Uiso 1 1 calc R U . . .
C16C C 0.8041(5) 0.67517(16) 0.77454(8) 0.0292(6) Uani 1 1 d . . . . .
H16C H 0.651362 0.631720 0.770789 0.035 Uiso 1 1 calc R U . . .
C17C C 1.2517(7) 0.78927(19) 0.70700(9) 0.0421(8) Uani 1 1 d . . . . .
H17G H 1.401885 0.756560 0.699395 0.063 Uiso 1 1 calc R U . . .
H17H H 1.321287 0.850355 0.713765 0.063 Uiso 1 1 calc R U . . .
H17I H 1.111262 0.777175 0.683453 0.063 Uiso 1 1 calc R U . . .
H1CA H 1.315(7) 0.337(2) 0.6882(11) 0.063 Uiso 1 1 d . U . . .
H1CB H 1.525(6) 0.3174(18) 0.7179(9) 0.031(8) Uiso 1 1 d . . . . .

loop_
_atom_site_aniso_label
_atom_site_aniso_U_11
_atom_site_aniso_U_22
_atom_site_aniso_U_33
_atom_site_aniso_U_23
_atom_site_aniso_U_13
_atom_site_aniso_U_12
S1A 0.0212(3) 0.0208(3) 0.0251(3) 0.0024(3) 0.0003(2) 0.0081(2)
F1A 0.0799(14) 0.0502(11) 0.0423(11) 0.0053(9) 0.0279(10) 0.0206(10)
F2A 0.0843(15) 0.0505(12) 0.0464(12) -0.0170(9) 0.0079(11) 0.0070(11)
F3A 0.131(2) 0.0540(12) 0.0409(11) 0.0098(9) 0.0205(11) 0.0633(13)
O1A 0.0361(11) 0.0259(10) 0.0253(10) -0.0001(8) -0.0010(8) 0.0118(8)
O2A 0.0193(9) 0.0279(10) 0.0414(11) 0.0073(8) -0.0004(8) 0.0100(8)
N1A 0.0223(13) 0.0258(12) 0.0259(13) 0.0041(10) -0.0008(10) 0.0054(10)
N2A 0.0317(12) 0.0204(11) 0.0223(11) 0.0027(9) 0.0049(9) 0.0088(9)
N3A 0.0365(13) 0.0236(12) 0.0249(12) 0.0027(9) 0.0043(10) 0.0095(10)
C1A 0.0206(13) 0.0218(13) 0.0208(13) 0.0050(10) 0.0041(10) 0.0077(10)
C2A 0.0264(14) 0.0259(14) 0.0245(13) 0.0062(11) -0.0003(11) 0.0081(11)
C3A 0.0274(14) 0.0232(13) 0.0250(13) 0.0034(11) -0.0026(11) 0.0023(11)
C4A 0.0281(14) 0.0199(13) 0.0229(13) 0.0055(10) 0.0070(11) 0.0073(10)
C5A 0.0269(14) 0.0252(14) 0.0281(14) 0.0048(11) -0.0027(11) 0.0106(11)
C6A 0.0279(15) 0.0237(14) 0.0269(14) 0.0014(11) -0.0022(11) 0.0053(11)
C7A 0.0473(18) 0.0263(15) 0.0271(15) 0.0028(12) 0.0055(13) 0.0129(13)
C8A 0.063(2) 0.0220(14) 0.0334(16) 0.0096(12) 0.0122(14) 0.0182(14)
C9A 0.0398(16) 0.0242(14) 0.0261(14) 0.0075(11) 0.0040(12) 0.0095(12)
C10A 0.071(2) 0.0298(16) 0.0277(16) 0.0047(13) 0.0094(15) 0.0213(16)
C11A 0.0355(16) 0.0212(13) 0.0273(14) 0.0062(11) 0.0071(11) 0.0090(11)
C12A 0.105(3) 0.092(3) 0.038(2) 0.031(2) 0.030(2) 0.079(3)
C13A 0.090(3) 0.119(4) 0.037(2) 0.036(2) 0.0189(19) 0.071(3)
C14A 0.058(2) 0.0365(17) 0.0320(16) 0.0031(13) 0.0146(15) 0.0040(15)
C15A 0.102(3) 0.047(2) 0.053(2) 0.0269(17) 0.047(2) 0.043(2)
C16A 0.062(2) 0.061(2) 0.0437(19) 0.0309(17) 0.0263(16) 0.0389(18)
C17A 0.106(3) 0.067(3) 0.037(2) 0.0000(18) 0.027(2) 0.006(2)
S1B 0.0209(3) 0.0215(3) 0.0212(3) 0.0005(2) 0.0009(2) 0.0050(2)
F1B 0.0328(10) 0.0439(10) 0.0684(12) 0.0213(9) -0.0057(9) -0.0048(8)
F2B 0.0608(12) 0.0389(10) 0.0789(14) 0.0347(10) 0.0318(10) 0.0220(9)
F3B 0.0636(13) 0.0611(12) 0.0324(10) 0.0060(9) 0.0145(9) -0.0175(10)
O1B 0.0174(9) 0.0392(11) 0.0246(9) 0.0016(8) -0.0008(7) 0.0070(8)
O2B 0.0376(11) 0.0203(9) 0.0282(10) -0.0001(7) 0.0060(8) 0.0108(8)
N1B 0.0219(12) 0.0225(11) 0.0271(12) 0.0027(9) 0.0033(9) 0.0038(10)
N2B 0.0332(13) 0.0218(11) 0.0221(11) 0.0042(9) 0.0031(9) 0.0042(9)
N3B 0.0312(13) 0.0266(12) 0.0276(12) 0.0060(10) 0.0012(10) 0.0037(10)
C1B 0.0220(13) 0.0188(12) 0.0242(13) 0.0023(10) 0.0021(10) 0.0036(10)
C2B 0.0282(14) 0.0234(13) 0.0253(14) 0.0049(11) 0.0000(11) 0.0091(11)
C3B 0.0314(15) 0.0218(13) 0.0272(14) 0.0005(11) 0.0036(11) 0.0100(11)
C4B 0.0293(15) 0.0246(13) 0.0203(13) 0.0018(11) 0.0011(11) 0.0020(11)
C5B 0.0332(15) 0.0249(14) 0.0270(14) 0.0053(11) -0.0010(11) 0.0091(12)
C6B 0.0278(15) 0.0254(14) 0.0264(14) 0.0016(11) 0.0032(11) 0.0098(11)
C7B 0.0270(14) 0.0276(14) 0.0243(14) 0.0049(11) 0.0006(11) 0.0070(11)
C8B 0.0368(16) 0.0276(14) 0.0229(14) 0.0019(11) 0.0046(11) 0.0059(12)
C9B 0.0318(15) 0.0232(13) 0.0237(14) 0.0020(11) 0.0007(11) 0.0056(11)
C10B 0.0325(16) 0.0274(15) 0.0309(15) 0.0056(12) 0.0041(12) 0.0056(12)
C11B 0.0310(15) 0.0252(14) 0.0214(13) 0.0055(11) -0.0024(11) 0.0026(11)
C12B 0.0398(17) 0.0312(15) 0.0275(15) 0.0019(12) 0.0071(12) 0.0029(13)
C13B 0.0468(18) 0.0262(15) 0.0364(17) 0.0000(12) 0.0017(14) 0.0058(13)
C14B 0.0335(16) 0.0279(15) 0.0361(16) 0.0095(12) -0.0060(12) 0.0011(12)
C15B 0.0348(17) 0.0410(17) 0.0388(17) 0.0104(14) 0.0078(13) 0.0011(14)
C16B 0.0305(16) 0.0315(15) 0.0324(15) -0.0004(12) 0.0040(12) 0.0037(12)
C17B 0.049(2) 0.0318(17) 0.062(2) 0.0125(15) -0.0033(16) -0.0024(15)
S1C 0.0216(3) 0.0201(3) 0.0266(3) 0.0019(3) 0.0020(3) 0.0074(2)
F1C 0.0608(12) 0.0424(10) 0.0280(9) 0.0079(8) 0.0099(8) 0.0122(9)
F2C 0.0359(10) 0.0646(12) 0.0419(10) 0.0070(9) 0.0151(8) 0.0117(9)
F3C 0.0670(12) 0.0345(9) 0.0341(9) -0.0107(7) 0.0164(8) -0.0063(9)
O1C 0.0211(9) 0.0248(9) 0.0338(10) -0.0039(8) -0.0010(8) 0.0053(7)
O2C 0.0318(10) 0.0242(10) 0.0343(10) 0.0082(8) 0.0030(8) 0.0132(8)
N1C 0.0218(13) 0.0310(13) 0.0298(13) 0.0057(10) 0.0056(10) 0.0106(10)
N2C 0.0266(12) 0.0177(11) 0.0252(11) 0.0016(9) 0.0061(9) 0.0036(9)
N3C 0.0286(12) 0.0259(12) 0.0243(12) 0.0027(9) 0.0064(9) 0.0027(9)
C1C 0.0205(13) 0.0205(13) 0.0227(13) 0.0038(10) -0.0019(10) 0.0070(10)
C2C 0.0292(14) 0.0198(13) 0.0239(13) 0.0021(10) 0.0046(11) 0.0013(11)
C3C 0.0278(14) 0.0218(13) 0.0258(14) 0.0049(11) 0.0066(11) 0.0012(11)
C4C 0.0253(14) 0.0196(13) 0.0219(13) 0.0008(10) 0.0017(10) 0.0056(10)
C5C 0.0217(14) 0.0185(13) 0.0359(15) 0.0041(11) 0.0035(11) 0.0024(10)
C6C 0.0190(13) 0.0226(13) 0.0332(14) 0.0049(11) 0.0061(11) 0.0049(10)
C7C 0.0269(14) 0.0230(13) 0.0240(13) -0.0023(11) 0.0037(11) 0.0030(11)
C8C 0.0292(15) 0.0190(13) 0.0313(15) 0.0002(11) 0.0043(11) 0.0042(11)
C9C 0.0241(14) 0.0195(13) 0.0293(14) 0.0011(11) 0.0032(11) 0.0035(10)
C10C 0.0335(16) 0.0253(14) 0.0323(15) 0.0010(12) 0.0053(12) 0.0022(12)
C11C 0.0286(15) 0.0196(13) 0.0264(14) 0.0026(11) 0.0057(11) 0.0085(11)
C12C 0.0323(15) 0.0200(13) 0.0308(15) 0.0024(11) 0.0020(12) 0.0030(11)
C13C 0.0349(16) 0.0241(14) 0.0405(17) 0.0078(12) 0.0068(13) 0.0043(12)
C14C 0.0373(16) 0.0237(14) 0.0359(16) 0.0106(12) 0.0120(12) 0.0169(12)
C15C 0.0377(16) 0.0268(14) 0.0294(15) 0.0033(12) 0.0065(12) 0.0130(12)
C16C 0.0294(15) 0.0253(14) 0.0313(15) 0.0009(11) 0.0062(12) 0.0050(11)
C17C 0.053(2) 0.0401(17) 0.0420(18) 0.0176(14) 0.0183(15) 0.0203(15)

loop_
_atom_type_symbol
_atom_type_description
_atom_type_scat_dispersion_real
_atom_type_scat_dispersion_imag
_atom_type_scat_source
C C 0.0033 0.0016 'International Tables Vol C Tables 4.2.6.8 and 6.1.1.4'
H H 0.0000 0.0000 'International Tables Vol C Tables 4.2.6.8 and 6.1.1.4'
F F 0.0171 0.0103 'International Tables Vol C Tables 4.2.6.8 and 6.1.1.4'
N N 0.0061 0.0033 'International Tables Vol C Tables 4.2.6.8 and 6.1.1.4'
O O 0.0106 0.0060 'International Tables Vol C Tables 4.2.6.8 and 6.1.1.4'
S S 0.1246 0.1234 'International Tables Vol C Tables 4.2.6.8 and 6.1.1.4'

loop_
_geom_angle_atom_site_label_1
_geom_angle_atom_site_label_2
_geom_angle_atom_site_label_3
_geom_angle
_geom_angle_site_symmetry_1
_geom_angle_site_symmetry_3
_geom_angle_publ_flag
O1A S1A O2A 120.03(11) . . ?
O1A S1A N1A 107.07(12) . . ?
O2A S1A N1A 106.75(12) . . ?
O1A S1A C1A 107.69(11) . . ?
O2A S1A C1A 106.47(11) . . ?
N1A S1A C1A 108.41(11) . . ?
S1A N1A H1AA 110(2) . . ?
S1A N1A H1AB 110(2) . . ?
H1AA N1A H1AB 114(3) . . ?
N3A N2A C9A 112.6(2) . . ?
N3A N2A C4A 117.91(19) . . ?
C9A N2A C4A 129.2(2) . . ?
C7A N3A N2A 103.7(2) . . ?
C6A C1A C2A 121.0(2) . . ?
C6A C1A S1A 119.04(19) . . ?
C2A C1A S1A 119.94(19) . . ?
C3A C2A C1A 119.6(2) . . ?
C3A C2A H2A 120.2 . . ?
C1A C2A H2A 120.2 . . ?
C4A C3A C2A 119.1(2) . . ?
C4A C3A H3A 120.4 . . ?
C2A C3A H3A 120.4 . . ?
C5A C4A C3A 121.6(2) . . ?
C5A C4A N2A 118.9(2) . . ?
C3A C4A N2A 119.5(2) . . ?
C4A C5A C6A 119.2(2) . . ?
C4A C5A H5A 120.4 . . ?
C6A C5A H5A 120.4 . . ?
C1A C6A C5A 119.4(2) . . ?
C1A C6A H6A 120.3 . . ?
C5A C6A H6A 120.3 . . ?
N3A C7A C8A 112.7(2) . . ?
N3A C7A C10A 119.4(2) . . ?
C8A C7A C10A 127.9(3) . . ?
C9A C8A C7A 105.6(2) . . ?
C9A C8A H8A 127.2 . . ?
C7A C8A H8A 127.2 . . ?
N2A C9A C8A 105.5(2) . . ?
N2A C9A C11A 125.4(2) . . ?
C8A C9A C11A 129.1(2) . . ?
F3A C10A F1A 106.9(3) . . ?
F3A C10A F2A 106.8(3) . . ?
F1A C10A F2A 105.9(2) . . ?
F3A C10A C7A 110.8(2) . . ?
F1A C10A C7A 112.8(2) . . ?
F2A C10A C7A 113.2(3) . . ?
C12A C11A C16A 116.8(3) . . ?
C12A C11A C9A 119.7(2) . . ?
C16A C11A C9A 123.5(2) . . ?
C11A C12A C13A 121.5(3) . . ?
C11A C12A H12A 119.3 . . ?
C13A C12A H12A 119.3 . . ?
C14A C13A C12A 121.8(3) . . ?
C14A C13A H13A 119.1 . . ?
C12A C13A H13A 119.1 . . ?
C13A C14A C15A 116.6(3) . . ?
C13A C14A C17A 121.7(3) . . ?
C15A C14A C17A 121.7(3) . . ?
C14A C15A C16A 122.3(3) . . ?
C14A C15A H15A 118.8 . . ?
C16A C15A H15A 118.8 . . ?
C11A C16A C15A 120.9(3) . . ?
C11A C16A H16A 119.5 . . ?
C15A C16A H16A 119.5 . . ?
C14A C17A H17A 109.5 . . ?
C14A C17A H17B 109.5 . . ?
H17A C17A H17B 109.5 . . ?
C14A C17A H17C 109.5 . . ?
H17A C17A H17C 109.5 . . ?
H17B C17A H17C 109.5 . . ?
O2B S1B O1B 119.43(11) . . ?
O2B S1B N1B 107.52(12) . . ?
O1B S1B N1B 106.15(12) . . ?
O2B S1B C1B 108.69(11) . . ?
O1B S1B C1B 105.12(11) . . ?
N1B S1B C1B 109.68(11) . . ?
S1B N1B H1BB 114(2) . . ?
S1B N1B H1BA 114(3) . . ?
H1BB N1B H1BA 116(3) . . ?
N3B N2B C9B 112.7(2) . . ?
N3B N2B C4B 116.37(19) . . ?
C9B N2B C4B 130.5(2) . . ?
C7B N3B N2B 103.4(2) . . ?
C6B C1B C2B 120.8(2) . . ?
C6B C1B S1B 120.42(19) . . ?
C2B C1B S1B 118.69(19) . . ?
C3B C2B C1B 119.7(2) . . ?
C3B C2B H2B 120.1 . . ?
C1B C2B H2B 120.1 . . ?
C2B C3B C4B 119.3(2) . . ?
C2B C3B H3B 120.3 . . ?
C4B C3B H3B 120.3 . . ?
C3B C4B C5B 121.4(2) . . ?
C3B C4B N2B 119.5(2) . . ?
C5B C4B N2B 119.0(2) . . ?
C6B C5B C4B 119.3(2) . . ?
C6B C5B H5B 120.3 . . ?
C4B C5B H5B 120.3 . . ?
C5B C6B C1B 119.4(2) . . ?
C5B C6B H6B 120.3 . . ?
C1B C6B H6B 120.3 . . ?
N3B C7B C8B 112.9(2) . . ?
N3B C7B C10B 118.9(2) . . ?
C8B C7B C10B 128.2(2) . . ?
C9B C8B C7B 105.5(2) . . ?
C9B C8B H8B 127.3 . . ?
C7B C8B H8B 127.3 . . ?
N2B C9B C8B 105.6(2) . . ?
N2B C9B C11B 126.0(2) . . ?
C8B C9B C11B 128.5(2) . . ?
F3B C10B F2B 107.3(2) . . ?
F3B C10B F1B 106.4(2) . . ?
F2B C10B F1B 105.4(2) . . ?
F3B C10B C7B 111.9(2) . . ?
F2B C10B C7B 113.1(2) . . ?
F1B C10B C7B 112.2(2) . . ?
C16B C11B C12B 117.6(2) . . ?
C16B C11B C9B 124.3(2) . . ?
C12B C11B C9B 118.0(2) . . ?
C13B C12B C11B 121.2(3) . . ?
C13B C12B H12B 119.4 . . ?
C11B C12B H12B 119.4 . . ?
C14B C13B C12B 121.0(3) . . ?
C14B C13B H13B 119.5 . . ?
C12B C13B H13B 119.5 . . ?
C13B C14B C15B 118.0(3) . . ?
C13B C14B C17B 119.7(3) . . ?
C15B C14B C17B 122.3(3) . . ?
C16B C15B C14B 121.5(3) . . ?
C16B C15B H15B 119.2 . . ?
C14B C15B H15B 119.2 . . ?
C15B C16B C11B 120.7(3) . . ?
C15B C16B H16B 119.7 . . ?
C11B C16B H16B 119.7 . . ?
C14B C17B H17D 109.5 . . ?
C14B C17B H17E 109.5 . . ?
H17D C17B H17E 109.5 . . ?
C14B C17B H17F 109.5 . . ?
H17D C17B H17F 109.5 . . ?
H17E C17B H17F 109.5 . . ?
O2C S1C O1C 117.58(11) . . ?
O2C S1C N1C 109.24(13) . . ?
O1C S1C N1C 108.56(12) . . ?
O2C S1C C1C 108.17(11) . . ?
O1C S1C C1C 105.94(11) . . ?
N1C S1C C1C 106.83(12) . . ?
S1C N1C H1CA 119(2) . . ?
S1C N1C H1CB 117(2) . . ?
H1CA N1C H1CB 116(3) . . ?
N3C N2C C9C 112.18(19) . . ?
N3C N2C C4C 117.9(2) . . ?
C9C N2C C4C 129.9(2) . . ?
C7C N3C N2C 103.8(2) . . ?
C6C C1C C2C 120.9(2) . . ?
C6C C1C S1C 122.44(19) . . ?
C2C C1C S1C 116.71(18) . . ?
C3C C2C C1C 119.2(2) . . ?
C3C C2C H2C 120.4 . . ?
C1C C2C H2C 120.4 . . ?
C2C C3C C4C 120.1(2) . . ?
C2C C3C H3C 120.0 . . ?
C4C C3C H3C 120.0 . . ?
C5C C4C C3C 120.5(2) . . ?
C5C C4C N2C 120.7(2) . . ?
C3C C4C N2C 118.8(2) . . ?
C4C C5C C6C 119.6(2) . . ?
C4C C5C H5C 120.2 . . ?
C6C C5C H5C 120.2 . . ?
C1C C6C C5C 119.7(2) . . ?
C1C C6C H6C 120.2 . . ?
C5C C6C H6C 120.2 . . ?
N3C C7C C8C 112.7(2) . . ?
N3C C7C C10C 120.1(2) . . ?
C8C C7C C10C 127.2(2) . . ?
C9C C8C C7C 105.2(2) . . ?
C9C C8C H8C 127.4 . . ?
C7C C8C H8C 127.4 . . ?
C8C C9C N2C 106.1(2) . . ?
C8C C9C C11C 129.9(2) . . ?
N2C C9C C11C 124.1(2) . . ?
F1C C10C F2C 106.6(2) . . ?
F1C C10C F3C 107.1(2) . . ?
F2C C10C F3C 106.2(2) . . ?
F1C C10C C7C 113.1(2) . . ?
F2C C10C C7C 112.5(2) . . ?
F3C C10C C7C 110.9(2) . . ?
C12C C11C C16C 118.7(2) . . ?
C12C C11C C9C 119.2(2) . . ?
C16C C11C C9C 122.0(2) . . ?
C13C C12C C11C 120.3(2) . . ?
C13C C12C H12C 119.9 . . ?
C11C C12C H12C 119.9 . . ?
C12C C13C C14C 121.5(3) . . ?
C12C C13C H13C 119.3 . . ?
C14C C13C H13C 119.3 . . ?
C15C C14C C13C 117.8(2) . . ?
C15C C14C C17C 121.6(3) . . ?
C13C C14C C17C 120.6(3) . . ?
C16C C15C C14C 121.4(3) . . ?
C16C C15C H15C 119.3 . . ?
C14C C15C H15C 119.3 . . ?
C15C C16C C11C 120.3(3) . . ?
C15C C16C H16C 119.9 . . ?
C11C C16C H16C 119.9 . . ?
C14C C17C H17G 109.5 . . ?
C14C C17C H17H 109.5 . . ?
H17G C17C H17H 109.5 . . ?
C14C C17C H17I 109.5 . . ?
H17G C17C H17I 109.5 . . ?
H17H C17C H17I 109.5 . . ?

loop_
_geom_bond_atom_site_label_1
_geom_bond_atom_site_label_2
_geom_bond_distance
_geom_bond_site_symmetry_2
_geom_bond_publ_flag
S1A O1A 1.4265(18) . ?
S1A O2A 1.4296(18) . ?
S1A N1A 1.610(2) . ?
S1A C1A 1.777(2) . ?
F1A C10A 1.333(4) . ?
F2A C10A 1.333(4) . ?
F3A C10A 1.332(3) . ?
N1A H1AA 0.84(3) . ?
N1A H1AB 0.90(4) . ?
N2A N3A 1.358(3) . ?
N2A C9A 1.367(3) . ?
N2A C4A 1.443(3) . ?
N3A C7A 1.331(3) . ?
C1A C6A 1.387(3) . ?
C1A C2A 1.387(3) . ?
C2A C3A 1.385(3) . ?
C2A H2A 0.9500 . ?
C3A C4A 1.385(3) . ?
C3A H3A 0.9500 . ?
C4A C5A 1.381(3) . ?
C5A C6A 1.390(3) . ?
C5A H5A 0.9500 . ?
C6A H6A 0.9500 . ?
C7A C8A 1.381(4) . ?
C7A C10A 1.488(4) . ?
C8A C9A 1.378(4) . ?
C8A H8A 0.9500 . ?
C9A C11A 1.469(4) . ?
C11A C12A 1.365(4) . ?
C11A C16A 1.373(4) . ?
C12A C13A 1.383(4) . ?
C12A H12A 0.9500 . ?
C13A C14A 1.358(5) . ?
C13A H13A 0.9500 . ?
C14A C15A 1.362(5) . ?
C14A C17A 1.509(4) . ?
C15A C16A 1.376(4) . ?
C15A H15A 0.9500 . ?
C16A H16A 0.9500 . ?
C17A H17A 0.9800 . ?
C17A H17B 0.9800 . ?
C17A H17C 0.9800 . ?
S1B O2B 1.4285(17) . ?
S1B O1B 1.4404(18) . ?
S1B N1B 1.605(2) . ?
S1B C1B 1.768(2) . ?
F1B C10B 1.337(3) . ?
F2B C10B 1.334(3) . ?
F3B C10B 1.325(3) . ?
N1B H1BB 0.89(4) . ?
N1B H1BA 0.85(4) . ?
N2B N3B 1.365(3) . ?
N2B C9B 1.371(3) . ?
N2B C4B 1.429(3) . ?
N3B C7B 1.330(3) . ?
C1B C6B 1.389(3) . ?
C1B C2B 1.395(3) . ?
C2B C3B 1.376(3) . ?
C2B H2B 0.9500 . ?
C3B C4B 1.387(4) . ?
C3B H3B 0.9500 . ?
C4B C5B 1.387(4) . ?
C5B C6B 1.385(4) . ?
C5B H5B 0.9500 . ?
C6B H6B 0.9500 . ?
C7B C8B 1.391(4) . ?
C7B C10B 1.482(4) . ?
C8B C9B 1.377(4) . ?
C8B H8B 0.9500 . ?
C9B C11B 1.464(4) . ?
C11B C16B 1.392(4) . ?
C11B C12B 1.393(4) . ?
C12B C13B 1.385(4) . ?
C12B H12B 0.9500 . ?
C13B C14B 1.380(4) . ?
C13B H13B 0.9500 . ?
C14B C15B 1.386(4) . ?
C14B C17B 1.511(4) . ?
C15B C16B 1.381(4) . ?
C15B H15B 0.9500 . ?
C16B H16B 0.9500 . ?
C17B H17D 0.9800 . ?
C17B H17E 0.9800 . ?
C17B H17F 0.9800 . ?
S1C O2C 1.4316(18) . ?
S1C O1C 1.4495(18) . ?
S1C N1C 1.593(2) . ?
S1C C1C 1.762(2) . ?
F1C C10C 1.329(3) . ?
F2C C10C 1.335(3) . ?
F3C C10C 1.341(3) . ?
N1C H1CA 0.96(4) . ?
N1C H1CB 0.80(3) . ?
N2C N3C 1.362(3) . ?
N2C C9C 1.378(3) . ?
N2C C4C 1.426(3) . ?
N3C C7C 1.327(3) . ?
C1C C6C 1.383(3) . ?
C1C C2C 1.394(3) . ?
C2C C3C 1.381(3) . ?
C2C H2C 0.9500 . ?
C3C C4C 1.389(3) . ?
C3C H3C 0.9500 . ?
C4C C5C 1.386(3) . ?
C5C C6C 1.387(3) . ?
C5C H5C 0.9500 . ?
C6C H6C 0.9500 . ?
C7C C8C 1.400(4) . ?
C7C C10C 1.484(4) . ?
C8C C9C 1.368(3) . ?
C8C H8C 0.9500 . ?
C9C C11C 1.478(4) . ?
C11C C12C 1.389(4) . ?
C11C C16C 1.394(4) . ?
C12C C13C 1.382(4) . ?
C12C H12C 0.9500 . ?
C13C C14C 1.390(4) . ?
C13C H13C 0.9500 . ?
C14C C15C 1.389(4) . ?
C14C C17C 1.507(4) . ?
C15C C16C 1.381(4) . ?
C15C H15C 0.9500 . ?
C16C H16C 0.9500 . ?
C17C H17G 0.9800 . ?
C17C H17H 0.9800 . ?
C17C H17I 0.9800 . ?

loop_
_geom_hbond_atom_site_label_D
_geom_hbond_atom_site_label_H
_geom_hbond_atom_site_label_A
_geom_hbond_distance_DH
_geom_hbond_distance_HA
_geom_hbond_distance_DA
_geom_hbond_angle_DHA
_geom_hbond_site_symmetry_A
_geom_hbond_publ_flag
N1A H1AA O1B 0.84(3) 2.20(3) 3.017(3) 163(3) . yes
N1B H1BA O1C 0.85(4) 2.18(4) 3.030(3) 178(4) . yes

loop_
_geom_torsion_atom_site_label_1
_geom_torsion_atom_site_label_2
_geom_torsion_atom_site_label_3
_geom_torsion_atom_site_label_4
_geom_torsion
_geom_torsion_site_symmetry_1
_geom_torsion_site_symmetry_2
_geom_torsion_site_symmetry_3
_geom_torsion_site_symmetry_4
_geom_torsion_publ_flag
C9A N2A N3A C7A 0.6(3) . . . . ?
C4A N2A N3A C7A -173.3(2) . . . . ?
O1A S1A C1A C6A 24.7(2) . . . . ?
O2A S1A C1A C6A 154.6(2) . . . . ?
N1A S1A C1A C6A -90.9(2) . . . . ?
O1A S1A C1A C2A -156.0(2) . . . . ?
O2A S1A C1A C2A -26.1(2) . . . . ?
N1A S1A C1A C2A 88.5(2) . . . . ?
C6A C1A C2A C3A 0.1(4) . . . . ?
S1A C1A C2A C3A -179.20(19) . . . . ?
C1A C2A C3A C4A -0.2(4) . . . . ?
C2A C3A C4A C5A 0.0(4) . . . . ?
C2A C3A C4A N2A 179.5(2) . . . . ?
N3A N2A C4A C5A 116.5(3) . . . . ?
C9A N2A C4A C5A -56.3(4) . . . . ?
N3A N2A C4A C3A -63.0(3) . . . . ?
C9A N2A C4A C3A 124.2(3) . . . . ?
C3A C4A C5A C6A 0.3(4) . . . . ?
N2A C4A C5A C6A -179.3(2) . . . . ?
C2A C1A C6A C5A 0.1(4) . . . . ?
S1A C1A C6A C5A 179.47(19) . . . . ?
C4A C5A C6A C1A -0.3(4) . . . . ?
N2A N3A C7A C8A -0.6(3) . . . . ?
N2A N3A C7A C10A -179.9(3) . . . . ?
N3A C7A C8A C9A 0.3(4) . . . . ?
C10A C7A C8A C9A 179.6(3) . . . . ?
N3A N2A C9A C8A -0.4(3) . . . . ?
C4A N2A C9A C8A 172.7(3) . . . . ?
N3A N2A C9A C11A -179.7(2) . . . . ?
C4A N2A C9A C11A -6.6(4) . . . . ?
C7A C8A C9A N2A 0.1(3) . . . . ?
C7A C8A C9A C11A 179.3(3) . . . . ?
N3A C7A C10A F3A -156.8(3) . . . . ?
C8A C7A C10A F3A 24.0(5) . . . . ?
N3A C7A C10A F1A -37.0(4) . . . . ?
C8A C7A C10A F1A 143.7(3) . . . . ?
N3A C7A C10A F2A 83.3(3) . . . . ?
C8A C7A C10A F2A -96.0(4) . . . . ?
N2A C9A C11A C12A 150.0(3) . . . . ?
C8A C9A C11A C12A -29.1(5) . . . . ?
N2A C9A C11A C16A -30.5(5) . . . . ?
C8A C9A C11A C16A 150.4(3) . . . . ?
C16A C11A C12A C13A 1.8(6) . . . . ?
C9A C11A C12A C13A -178.7(4) . . . . ?
C11A C12A C13A C14A 0.3(7) . . . . ?
C12A C13A C14A C15A -1.8(6) . . . . ?
C12A C13A C14A C17A 176.8(4) . . . . ?
C13A C14A C15A C16A 1.3(6) . . . . ?
C17A C14A C15A C16A -177.3(4) . . . . ?
C12A C11A C16A C15A -2.3(5) . . . . ?
C9A C11A C16A C15A 178.2(3) . . . . ?
C14A C15A C16A C11A 0.8(6) . . . . ?
C9B N2B N3B C7B -0.2(3) . . . . ?
C4B N2B N3B C7B -173.5(2) . . . . ?
O2B S1B C1B C6B 9.3(2) . . . . ?
O1B S1B C1B C6B 138.3(2) . . . . ?
N1B S1B C1B C6B -108.0(2) . . . . ?
O2B S1B C1B C2B -166.50(19) . . . . ?
O1B S1B C1B C2B -37.5(2) . . . . ?
N1B S1B C1B C2B 76.2(2) . . . . ?
C6B C1B C2B C3B -2.4(4) . . . . ?
S1B C1B C2B C3B 173.4(2) . . . . ?
C1B C2B C3B C4B 0.3(4) . . . . ?
C2B C3B C4B C5B 2.4(4) . . . . ?
C2B C3B C4B N2B -173.8(2) . . . . ?
N3B N2B C4B C3B 116.8(3) . . . . ?
C9B N2B C4B C3B -55.1(4) . . . . ?
N3B N2B C4B C5B -59.5(3) . . . . ?
C9B N2B C4B C5B 128.7(3) . . . . ?
C3B C4B C5B C6B -3.0(4) . . . . ?
N2B C4B C5B C6B 173.2(2) . . . . ?
C4B C5B C6B C1B 0.8(4) . . . . ?
C2B C1B C6B C5B 1.9(4) . . . . ?
S1B C1B C6B C5B -173.9(2) . . . . ?
N2B N3B C7B C8B 0.2(3) . . . . ?
N2B N3B C7B C10B 177.7(2) . . . . ?
N3B C7B C8B C9B -0.2(3) . . . . ?
C10B C7B C8B C9B -177.4(3) . . . . ?
N3B N2B C9B C8B 0.1(3) . . . . ?
C4B N2B C9B C8B 172.2(3) . . . . ?
N3B N2B C9B C11B 178.8(2) . . . . ?
C4B N2B C9B C11B -9.0(4) . . . . ?
C7B C8B C9B N2B 0.0(3) . . . . ?
C7B C8B C9B C11B -178.7(3) . . . . ?
N3B C7B C10B F3B 169.5(2) . . . . ?
C8B C7B C10B F3B -13.4(4) . . . . ?
N3B C7B C10B F2B 48.2(3) . . . . ?
C8B C7B C10B F2B -134.7(3) . . . . ?
N3B C7B C10B F1B -70.9(3) . . . . ?
C8B C7B C10B F1B 106.2(3) . . . . ?
N2B C9B C11B C16B -26.5(4) . . . . ?
C8B C9B C11B C16B 152.0(3) . . . . ?
N2B C9B C11B C12B 155.8(3) . . . . ?
C8B C9B C11B C12B -25.7(4) . . . . ?
C16B C11B C12B C13B -0.5(4) . . . . ?
C9B C11B C12B C13B 177.3(3) . . . . ?
C11B C12B C13B C14B 1.0(4) . . . . ?
C12B C13B C14B C15B -0.1(4) . . . . ?
C12B C13B C14B C17B -179.2(3) . . . . ?
C13B C14B C15B C16B -1.2(4) . . . . ?
C17B C14B C15B C16B 177.8(3) . . . . ?
C14B C15B C16B C11B 1.7(4) . . . . ?
C12B C11B C16B C15B -0.8(4) . . . . ?
C9B C11B C16B C15B -178.5(3) . . . . ?
C9C N2C N3C C7C -0.6(3) . . . . ?
C4C N2C N3C C7C 178.5(2) . . . . ?
O2C S1C C1C C6C 112.8(2) . . . . ?
O1C S1C C1C C6C -120.3(2) . . . . ?
N1C S1C C1C C6C -4.7(3) . . . . ?
O2C S1C C1C C2C -67.4(2) . . . . ?
O1C S1C C1C C2C 59.5(2) . . . . ?
N1C S1C C1C C2C 175.1(2) . . . . ?
C6C C1C C2C C3C 3.0(4) . . . . ?
S1C C1C C2C C3C -176.8(2) . . . . ?
C1C C2C C3C C4C -0.9(4) . . . . ?
C2C C3C C4C C5C -2.4(4) . . . . ?
C2C C3C C4C N2C 177.5(2) . . . . ?
N3C N2C C4C C5C -145.7(2) . . . . ?
C9C N2C C4C C5C 33.3(4) . . . . ?
N3C N2C C4C C3C 34.5(3) . . . . ?
C9C N2C C4C C3C -146.6(3) . . . . ?
C3C C4C C5C C6C 3.7(4) . . . . ?
N2C C4C C5C C6C -176.2(2) . . . . ?
C2C C1C C6C C5C -1.7(4) . . . . ?
S1C C1C C6C C5C 178.0(2) . . . . ?
C4C C5C C6C C1C -1.6(4) . . . . ?
N2C N3C C7C C8C 0.6(3) . . . . ?
N2C N3C C7C C10C -178.8(2) . . . . ?
N3C C7C C8C C9C -0.3(3) . . . . ?
C10C C7C C8C C9C 179.0(3) . . . . ?
C7C C8C C9C N2C 0.0(3) . . . . ?
C7C C8C C9C C11C -178.5(3) . . . . ?
N3C N2C C9C C8C 0.4(3) . . . . ?
C4C N2C C9C C8C -178.6(2) . . . . ?
N3C N2C C9C C11C 179.0(2) . . . . ?
C4C N2C C9C C11C 0.0(4) . . . . ?
N3C C7C C10C F1C 20.4(4) . . . . ?
C8C C7C C10C F1C -158.9(3) . . . . ?
N3C C7C C10C F2C -100.4(3) . . . . ?
C8C C7C C10C F2C 80.3(3) . . . . ?
N3C C7C C10C F3C 140.7(3) . . . . ?
C8C C7C C10C F3C -38.6(4) . . . . ?
C8C C9C C11C C12C 60.8(4) . . . . ?
N2C C9C C11C C12C -117.4(3) . . . . ?
C8C C9C C11C C16C -121.1(3) . . . . ?
N2C C9C C11C C16C 60.7(4) . . . . ?
C16C C11C C12C C13C -2.4(4) . . . . ?
C9C C11C C12C C13C 175.8(2) . . . . ?
C11C C12C C13C C14C 0.5(4) . . . . ?
C12C C13C C14C C15C 1.8(4) . . . . ?
C12C C13C C14C C17C -176.7(2) . . . . ?
C13C C14C C15C C16C -2.4(4) . . . . ?
C17C C14C C15C C16C 176.2(2) . . . . ?
C14C C15C C16C C11C 0.6(4) . . . . ?
C12C C11C C16C C15C 1.8(4) . . . . ?
C9C C11C C16C C15C -176.3(2) . . . . ?
